data_1570485
loop_
_publ_author_name
'Zhang, Rong'
'Lan, Jiajing'
'Wang, Fei'
'Chen, Shumei'
'Zhang, Jian'

_publ_section_title
;
 Aggregate assembly of ferrocene functionalized indium-oxo clusters.
;
_journal_issue 2
_journal_name_full 'Chemical science'
_journal_page_first 726
_journal_page_last 735
_journal_paper_doi 10.1039/d3sc05824g
_journal_volume 15
_journal_year 2024
_chemical_formula_moiety 'C96 H90 Fe6 In13 N12 O42'
_chemical_formula_sum 'C96 H90 Fe6 In13 N12 O42'
_chemical_formula_weight 3911.55
_space_group_crystal_system trigonal
_space_group_IT_number 148
_space_group_name_Hall '-R 3'
_space_group_name_H-M_alt 'R -3 :H'
_atom_sites_solution_hydrogens geom
_atom_sites_solution_primary dual
_audit_creation_date 2023-07-11
_audit_creation_method
;
Olex2 1.5
(compiled 2022.04.07 svn.rca3783a0 for OlexSys, GUI svn.r6498)
;
_audit_update_record
;
2023-07-14 deposited with the CCDC.	2023-11-23 downloaded from the CCDC.
;
_cell_angle_alpha 90
_cell_angle_beta 90
_cell_angle_gamma 120
_cell_formula_units_Z 3
_cell_length_a 19.80870(10)
_cell_length_b 19.80870(10)
_cell_length_c 28.7268(2)
_cell_measurement_reflns_used 16343
_cell_measurement_temperature 100.00(10)
_cell_measurement_theta_max 60.4050
_cell_measurement_theta_min 2.6030
_cell_volume 9761.80(10)
_computing_cell_refinement 'CrysAlisPro 1.171.41.115a (Rigaku OD, 2021)'
_computing_data_collection 'CrysAlisPro 1.171.41.115a (Rigaku OD, 2021)'
_computing_data_reduction 'CrysAlisPro 1.171.41.115a (Rigaku OD, 2021)'
_computing_molecular_graphics 'Olex2 1.5 (Dolomanov et al., 2009)'
_computing_publication_material 'Olex2 1.5 (Dolomanov et al., 2009)'
_computing_structure_refinement 'SHELXL 2017/1 (Sheldrick, 2015)'
_computing_structure_solution 'SHELXT 2014/5 (Sheldrick, 2014)'
_diffrn_ambient_environment N~2~
_diffrn_ambient_temperature 100.00(10)
_diffrn_detector 'Hybrid Pixel Array Detector'
_diffrn_detector_area_resol_mean 10.0000
_diffrn_detector_type HyPix
_diffrn_measured_fraction_theta_full 1.000
_diffrn_measured_fraction_theta_max 0.981
_diffrn_measurement_details
;
List of Runs (angles in degrees, time in seconds):

  # Type    Start    End  Width  t~exp~   \w     \q     \k     \f   Frames
#--------------------------------------------------------------------------
  1  \w     57.00  84.00   0.50    0.59    --   71.86  38.00 150.00   54
  2  \w     79.00 145.00   0.50    0.59    --   71.86 125.00 150.00  132
  3  \w     82.00 145.00   0.50    0.59    --   71.86 121.00  60.00  126
  4  \w     48.00 145.00   0.50    0.59    --   71.86  77.00 -30.00  194
  5  \w     -2.00  71.00   0.50    0.59    --   71.86 -38.00-150.00  146
  6  \w    -16.00  72.00   0.50    0.15    --   -1.56  38.00-180.00  176
  7  \w    -98.00  -2.00   0.50    0.59    --  -74.99  75.00  50.00  192
  8  \w   -148.00 -84.00   0.50    0.59    --  -74.99 -94.00 -52.00  128
  9  \w   -148.00 -88.00   0.50    0.59    --  -74.99 -99.00 -90.00  120
 10  \w    -74.00  15.00   0.50    0.15    --   -1.56 -57.00-150.00  178
;
_diffrn_measurement_device 'four-circle diffractometer'
_diffrn_measurement_device_type 'ROD, Synergy Custom system, HyPix'
_diffrn_measurement_method '\w scans'
_diffrn_orient_matrix_type 'CrysAlisPro convention (1999,Acta A55,543-557)'
_diffrn_orient_matrix_UB_11 -0.0656534000
_diffrn_orient_matrix_UB_12 -0.0029272000
_diffrn_orient_matrix_UB_13 0.0145663000
_diffrn_orient_matrix_UB_21 -0.0409275000
_diffrn_orient_matrix_UB_22 -0.0556374000
_diffrn_orient_matrix_UB_23 -0.0314372000
_diffrn_orient_matrix_UB_31 -0.0106198000
_diffrn_orient_matrix_UB_32 -0.0546569000
_diffrn_orient_matrix_UB_33 0.0312003000
_diffrn_radiation_monochromator mirror
_diffrn_radiation_probe x-ray
_diffrn_radiation_type 'Ga K\a'
_diffrn_radiation_wavelength 1.3405
_diffrn_reflns_av_R_equivalents 0.0725
_diffrn_reflns_av_unetI/netI 0.0478
_diffrn_reflns_Laue_measured_fraction_full 1.000
_diffrn_reflns_Laue_measured_fraction_max 0.981
_diffrn_reflns_limit_h_max 25
_diffrn_reflns_limit_h_min -25
_diffrn_reflns_limit_k_max 24
_diffrn_reflns_limit_k_min -22
_diffrn_reflns_limit_l_max 36
_diffrn_reflns_limit_l_min -36
_diffrn_reflns_number 21620
_diffrn_reflns_point_group_measured_fraction_full 1.000
_diffrn_reflns_point_group_measured_fraction_max 0.981
_diffrn_reflns_theta_full 53.543
_diffrn_reflns_theta_max 60.242
_diffrn_reflns_theta_min 2.608
_diffrn_source 'micro-focus metaljet'
_exptl_absorpt_coefficient_mu 16.335
_exptl_absorpt_correction_T_max 1.00000
_exptl_absorpt_correction_T_min 0.55070
_exptl_absorpt_correction_type multi-scan
_exptl_absorpt_process_details
;
CrysAlisPro 1.171.41.115a (Rigaku Oxford Diffraction, 2021)
Empirical absorption correction using spherical harmonics,
implemented in SCALE3 ABSPACK scaling algorithm.
;
_exptl_crystal_colour 'clear orangish orange'
_exptl_crystal_colour_lustre clear
_exptl_crystal_colour_modifier orangish
_exptl_crystal_colour_primary orange
_exptl_crystal_density_diffrn 1.996
_exptl_crystal_description block
_exptl_crystal_F_000 5637
_exptl_crystal_size_max 0.1
_exptl_crystal_size_mid 0.1
_exptl_crystal_size_min 0.1
_refine_diff_density_max 4.376
_refine_diff_density_min -1.391
_refine_diff_density_rms 0.308
_refine_ls_extinction_method none
_refine_ls_goodness_of_fit_ref 1.117
_refine_ls_hydrogen_treatment constr
_refine_ls_matrix_type full
_refine_ls_number_parameters 256
_refine_ls_number_reflns 4856
_refine_ls_number_restraints 32
_refine_ls_restrained_S_all 1.113
_refine_ls_R_factor_all 0.0676
_refine_ls_R_factor_gt 0.0628
_refine_ls_shift/su_max 0.001
_refine_ls_shift/su_mean 0.000
_refine_ls_structure_factor_coef Fsqd
_refine_ls_weighting_details 'w=1/[\s^2^(Fo^2^)+(0.1067P)^2^+393.0479P] where P=(Fo^2^+2Fc^2^)/3'
_refine_ls_weighting_scheme calc
_refine_ls_wR_factor_gt 0.1894
_refine_ls_wR_factor_ref 0.1921
_reflns_Friedel_coverage 0.000
_reflns_number_gt 4423
_reflns_number_total 4856
_reflns_threshold_expression 'I > 2\s(I)'
_cod_data_source_file d3sc05824g2.cif
_cod_data_source_block hy
_cod_depositor_comments 'Adding full bibliography for 1570485--1570493.cif.'
_cod_original_cell_volume 9761.79(12)
_cod_original_sg_symbol_H-M 'R -3'
_cod_database_code 1570485
_shelx_shelxl_version_number 2017/1
_chemical_oxdiff_formula InFeCNHO
_shelx_space_group_comment
;
The symmetry employed for this shelxl refinement is uniquely defined
by the following loop, which should always be used as a source of
symmetry information in preference to the above space-group names.
They are only intended as comments.
;
_olex2_refinement_description
;
1. Fixed Uiso
 At 1.2 times of:
  All C(H) groups, All N(H) groups
 At 1.5 times of:
  All C(H,H,H) groups
2. Restrained planarity
 N1, C14, C15, N2, C13
 with sigma of 0.01
3. Rigid body (RIGU) restrains
 N1, C14, C15, N2, C13
 with sigma for 1-2 distances of 55 and sigma for 1-3 distances of 55
4.a Aromatic/amide H refined with riding coordinates:
 C2(H2), C10(H10), N2(H2A), C4(H4), C8(H8), C7(H7), C3(H3), C9(H9), C15(H15),
 C5(H5), C14(H14), C13(H13)
4.b Idealised Me refined as rotating group:
 C16(H16A,H16B,H16C)
;
_olex2_submission_special_instructions 'No special instructions were received'
_oxdiff_exptl_absorpt_empirical_details
;
Empirical correction (ABSPACK) includes:
- Absorption correction using spherical harmonics
- Frame scaling
;
_oxdiff_exptl_absorpt_empirical_full_max 2.680
_oxdiff_exptl_absorpt_empirical_full_min 0.509
_platon_squeeze_void_probe_radius 1.20

loop_
_space_group_symop_operation_xyz
'x, y, z'
'-y, x-y, z'
'-x+y, -x, z'
'x+2/3, y+1/3, z+1/3'
'-y+2/3, x-y+1/3, z+1/3'
'-x+y+2/3, -x+1/3, z+1/3'
'x+1/3, y+2/3, z+2/3'
'-y+1/3, x-y+2/3, z+2/3'
'-x+y+1/3, -x+2/3, z+2/3'
'-x, -y, -z'
'y, -x+y, -z'
'x-y, x, -z'
'-x+2/3, -y+1/3, -z+1/3'
'y+2/3, -x+y+1/3, -z+1/3'
'x-y+2/3, x+1/3, -z+1/3'
'-x+1/3, -y+2/3, -z+2/3'
'y+1/3, -x+y+2/3, -z+2/3'
'x-y+1/3, x+2/3, -z+2/3'

loop_
_atom_site_label
_atom_site_type_symbol
_atom_site_fract_x
_atom_site_fract_y
_atom_site_fract_z
_atom_site_U_iso_or_equiv
_atom_site_adp_type
_atom_site_occupancy
_atom_site_site_symmetry_order
_atom_site_calc_flag
_atom_site_refinement_flags_posn
_atom_site_refinement_flags_adp
_atom_site_refinement_flags_occupancy
_atom_site_disorder_assembly
_atom_site_disorder_group
In1 In 0.000000 0.000000 0.500000 0.0148(3) Uani 1 6 d S T P . .
In2 In 0.19346(3) 0.10490(3) 0.49960(2) 0.01733(18) Uani 1 1 d . . . . .
In3 In 0.11508(3) 0.00436(3) 0.38821(2) 0.01853(18) Uani 1 1 d . . . . .
Fe1 Fe 0.35262(8) 0.37958(8) 0.61667(5) 0.0295(3) Uani 1 1 d . . . . .
O3 O 0.2822(3) 0.2020(4) 0.5378(2) 0.0247(12) Uani 1 1 d . . . . .
O6 O 0.0041(3) -0.0946(3) 0.3825(2) 0.0218(12) Uani 1 1 d . . . . .
O5 O 0.1007(3) 0.0055(3) 0.46336(19) 0.0164(11) Uani 1 1 d . . . . .
O2 O 0.1437(3) 0.2383(3) 0.6074(2) 0.0240(12) Uani 1 1 d . . . . .
O1 O 0.1777(3) 0.2926(3) 0.5368(2) 0.0245(12) Uani 1 1 d . . . . .
O4 O 0.2367(3) 0.1614(3) 0.6102(2) 0.0241(12) Uani 1 1 d . . . . .
O7 O 0.1884(3) 0.0109(3) 0.54076(19) 0.0198(11) Uani 1 1 d . . . . .
C11 C 0.1854(5) 0.2935(5) 0.5803(3) 0.0228(16) Uani 1 1 d . . . . .
C1 C 0.2471(5) 0.3673(5) 0.6019(3) 0.0289(18) Uani 1 1 d . . . . .
N1 N 0.1261(4) 0.0006(4) 0.3122(2) 0.0261(15) Uani 1 1 d . . . . .
C2 C 0.3067(6) 0.4324(6) 0.5770(4) 0.040(2) Uani 1 1 d . . . . .
H2 H 0.311034 0.438782 0.544154 0.048 Uiso 1 1 calc R U . . .
C10 C 0.4102(5) 0.3440(6) 0.5730(4) 0.035(2) Uani 1 1 d . . . . .
H10 H 0.411769 0.347550 0.540013 0.042 Uiso 1 1 calc R U . . .
N2 N 0.1287(6) -0.0433(7) 0.2409(4) 0.066(3) Uani 1 1 d . . . . .
H2A H 0.131637 -0.070662 0.217603 0.079 Uiso 1 1 calc R U . . .
C4 C 0.3318(7) 0.4543(7) 0.6555(5) 0.049(3) Uani 1 1 d . . . . .
H4 H 0.356131 0.478261 0.684060 0.059 Uiso 1 1 calc R U . . .
C8 C 0.4404(6) 0.3738(6) 0.6505(4) 0.040(2) Uani 1 1 d . . . . .
H8 H 0.466307 0.400747 0.678069 0.048 Uiso 1 1 calc R U . . .
C7 C 0.3723(5) 0.2989(6) 0.6485(3) 0.0316(19) Uani 1 1 d . . . . .
H7 H 0.344038 0.267338 0.674274 0.038 Uiso 1 1 calc R U . . .
C6 C 0.3544(5) 0.2799(5) 0.6004(3) 0.0277(18) Uani 1 1 d . . . . .
C3 C 0.3582(7) 0.4858(6) 0.6108(5) 0.050(3) Uani 1 1 d . . . . .
H3 H 0.402983 0.534765 0.604249 0.060 Uiso 1 1 calc R U . . .
C16 C 0.2607(5) 0.0159(6) 0.5551(3) 0.0314(19) Uani 1 1 d . . . . .
H16A H 0.292811 0.022621 0.527594 0.047 Uiso 1 1 calc R U . . .
H16B H 0.249502 -0.032079 0.571359 0.047 Uiso 1 1 calc R U . . .
H16C H 0.288877 0.060541 0.575983 0.047 Uiso 1 1 calc R U . . .
C9 C 0.4628(6) 0.4012(6) 0.6045(4) 0.041(2) Uani 1 1 d . . . . .
H9 H 0.506137 0.450144 0.596096 0.049 Uiso 1 1 calc R U . . .
C15 C 0.1188(6) 0.0220(6) 0.2379(3) 0.041(2) Uani 1 1 d . . . . .
H15 H 0.113770 0.045067 0.210092 0.049 Uiso 1 1 calc R U . . .
C5 C 0.2623(6) 0.3799(6) 0.6507(4) 0.036(2) Uani 1 1 d . . . . .
H5 H 0.232298 0.345790 0.675119 0.043 Uiso 1 1 calc R U . . .
C14 C 0.1176(5) 0.0457(5) 0.2811(3) 0.037(2) Uani 1 1 d . . . . .
H14 H 0.111587 0.089061 0.288793 0.045 Uiso 1 1 calc R U . . .
C12 C 0.2862(5) 0.2099(5) 0.5819(3) 0.0244(17) Uani 1 1 d . . . . .
C13 C 0.1330(5) -0.0556(6) 0.2873(4) 0.038(2) Uani 1 1 d . . . . .
H13 H 0.139580 -0.096011 0.300335 0.046 Uiso 1 1 calc R U . . .

loop_
_atom_site_aniso_label
_atom_site_aniso_U_11
_atom_site_aniso_U_22
_atom_site_aniso_U_33
_atom_site_aniso_U_23
_atom_site_aniso_U_13
_atom_site_aniso_U_12
In1 0.0149(4) 0.0149(4) 0.0147(6) 0.000 0.000 0.00743(18)
In2 0.0157(3) 0.0172(3) 0.0187(3) -0.00020(18) 0.00009(17) 0.0080(2)
In3 0.0190(3) 0.0199(3) 0.0176(3) 0.00029(18) 0.00154(18) 0.0104(2)
Fe1 0.0222(6) 0.0247(7) 0.0335(7) -0.0076(5) -0.0058(5) 0.0056(5)
O3 0.022(3) 0.024(3) 0.025(3) -0.003(2) -0.004(2) 0.009(2)
O6 0.019(3) 0.023(3) 0.023(3) -0.001(2) 0.000(2) 0.010(2)
O5 0.018(3) 0.021(3) 0.011(2) -0.0013(19) -0.0007(18) 0.010(2)
O2 0.023(3) 0.020(3) 0.028(3) -0.002(2) 0.002(2) 0.010(2)
O1 0.022(3) 0.022(3) 0.025(3) -0.004(2) -0.005(2) 0.007(2)
O4 0.018(3) 0.026(3) 0.029(3) -0.002(2) -0.006(2) 0.011(2)
O7 0.017(3) 0.020(3) 0.022(3) -0.001(2) -0.003(2) 0.009(2)
C11 0.019(4) 0.020(4) 0.032(4) -0.007(3) -0.001(3) 0.012(3)
C1 0.026(4) 0.023(4) 0.035(5) -0.010(4) -0.009(4) 0.011(4)
N1 0.029(4) 0.033(4) 0.017(3) 0.001(3) 0.005(3) 0.016(3)
C2 0.035(5) 0.021(4) 0.051(6) 0.000(4) -0.008(5) 0.004(4)
C10 0.025(4) 0.029(5) 0.040(5) -0.003(4) 0.002(4) 0.005(4)
N2 0.097(10) 0.072(8) 0.036(5) -0.009(5) 0.011(6) 0.048(8)
C4 0.038(6) 0.043(6) 0.065(8) -0.029(6) -0.018(5) 0.019(5)
C8 0.025(5) 0.039(6) 0.051(6) -0.021(5) -0.014(4) 0.012(4)
C7 0.026(4) 0.033(5) 0.033(5) -0.008(4) -0.008(4) 0.012(4)
C6 0.019(4) 0.033(5) 0.030(4) -0.010(4) -0.004(3) 0.012(4)
C3 0.044(6) 0.024(5) 0.073(8) -0.014(5) -0.022(6) 0.009(5)
C16 0.029(5) 0.037(5) 0.030(5) 0.003(4) -0.002(4) 0.018(4)
C9 0.026(5) 0.035(5) 0.051(6) -0.013(5) -0.008(4) 0.007(4)
C15 0.072(8) 0.046(6) 0.012(4) 0.005(4) 0.011(4) 0.036(6)
C5 0.032(5) 0.042(5) 0.038(5) -0.016(4) -0.009(4) 0.021(4)
C14 0.054(6) 0.029(5) 0.025(4) 0.001(4) -0.003(4) 0.018(5)
C12 0.020(4) 0.023(4) 0.033(4) -0.004(3) -0.004(3) 0.012(3)
C13 0.043(6) 0.040(5) 0.034(5) -0.011(4) -0.002(4) 0.023(5)

loop_
_atom_type_symbol
_atom_type_description
_atom_type_scat_dispersion_real
_atom_type_scat_dispersion_imag
_atom_type_scat_source
C C 0.0137 0.0067 'International Tables Vol C Tables 4.2.6.8 and 6.1.1.4'
H H 0.0000 0.0000 'International Tables Vol C Tables 4.2.6.8 and 6.1.1.4'
Fe Fe -0.2673 2.5550 'International Tables Vol C Tables 4.2.6.8 and 6.1.1.4'
In In 0.1167 3.9932 'International Tables Vol C Tables 4.2.6.8 and 6.1.1.4'
N N 0.0241 0.0134 'International Tables Vol C Tables 4.2.6.8 and 6.1.1.4'
O O 0.0389 0.0241 'International Tables Vol C Tables 4.2.6.8 and 6.1.1.4'

loop_
_geom_angle_atom_site_label_1
_geom_angle_atom_site_label_2
_geom_angle_atom_site_label_3
_geom_angle
_geom_angle_site_symmetry_1
_geom_angle_site_symmetry_3
_geom_angle_publ_flag
In2 In1 In2 120.0 10_556 12_556 ?
In2 In1 In2 120.0 3 2 ?
In2 In1 In2 120.0 3 . ?
In2 In1 In2 60.0 10_556 3 ?
In2 In1 In2 180.0 10_556 . ?
In2 In1 In2 180.0 12_556 3 ?
In2 In1 In2 60.0 12_556 2 ?
In2 In1 In2 120.0 10_556 11_556 ?
In2 In1 In2 180.0 11_556 2 ?
In2 In1 In2 120.0 12_556 11_556 ?
In2 In1 In2 60.0 12_556 . ?
In2 In1 In2 60.0 3 11_556 ?
In2 In1 In2 120.0 2 . ?
In2 In1 In2 60.0 10_556 2 ?
In2 In1 In2 60.0 11_556 . ?
O5 In1 In2 89.90(13) 11_556 10_556 ?
O5 In1 In2 139.45(14) 3 . ?
O5 In1 In2 40.27(13) 2 2 ?
O5 In1 In2 90.10(13) 2 10_556 ?
O5 In1 In2 89.91(13) 12_556 11_556 ?
O5 In1 In2 139.45(14) 12_556 10_556 ?
O5 In1 In2 40.55(14) 10_556 2 ?
O5 In1 In2 40.55(14) 3 10_556 ?
O5 In1 In2 40.27(13) 11_556 11_556 ?
O5 In1 In2 139.73(13) . 10_556 ?
O5 In1 In2 139.45(14) 10_556 11_556 ?
O5 In1 In2 40.27(13) 10_556 10_556 ?
O5 In1 In2 89.91(13) 3 2 ?
O5 In1 In2 139.45(14) 11_556 12_556 ?
O5 In1 In2 89.90(13) 2 . ?
O5 In1 In2 40.55(14) 2 12_556 ?
O5 In1 In2 139.73(13) 10_556 . ?
O5 In1 In2 40.27(13) 12_556 12_556 ?
O5 In1 In2 139.73(13) 2 11_556 ?
O5 In1 In2 139.73(13) 3 12_556 ?
O5 In1 In2 40.55(14) . 11_556 ?
O5 In1 In2 90.10(13) . 12_556 ?
O5 In1 In2 139.73(13) 11_556 2 ?
O5 In1 In2 89.90(13) 10_556 12_556 ?
O5 In1 In2 90.09(13) 12_556 2 ?
O5 In1 In2 40.55(14) 11_556 3 ?
O5 In1 In2 139.45(14) . 2 ?
O5 In1 In2 139.45(14) 2 3 ?
O5 In1 In2 90.10(13) 11_556 . ?
O5 In1 In2 139.73(13) 12_556 3 ?
O5 In1 In2 40.55(14) 12_556 . ?
O5 In1 In2 40.27(13) 3 3 ?
O5 In1 In2 40.27(13) . . ?
O5 In1 In2 89.90(13) . 3 ?
O5 In1 In2 90.10(13) 10_556 3 ?
O5 In1 In2 90.09(13) 3 11_556 ?
O5 In1 O5 80.82(18) 11_556 . ?
O5 In1 O5 99.18(18) 11_556 12_556 ?
O5 In1 O5 99.18(18) 12_556 10_556 ?
O5 In1 O5 99.18(18) 2 . ?
O5 In1 O5 99.18(18) 11_556 10_556 ?
O5 In1 O5 80.82(18) 12_556 . ?
O5 In1 O5 180.0(2) 11_556 2 ?
O5 In1 O5 99.18(18) 3 . ?
O5 In1 O5 80.82(18) 11_556 3 ?
O5 In1 O5 180.0 . 10_556 ?
O5 In1 O5 80.82(18) 2 10_556 ?
O5 In1 O5 80.82(18) 2 12_556 ?
O5 In1 O5 99.18(18) 2 3 ?
O5 In1 O5 80.82(18) 3 10_556 ?
O5 In1 O5 180.0(3) 12_556 3 ?
In1 In2 In2 60.0 . 11_556 ?
In1 In2 In2 60.0 . 12_556 ?
In2 In2 In2 119.995(1) 12_556 11_556 ?
O3 In2 In1 136.91(16) . . ?
O3 In2 In2 88.41(17) . 12_556 ?
O3 In2 In2 138.83(16) . 11_556 ?
O3 In2 O5 95.8(2) . 12_556 ?
O3 In2 O5 177.7(2) . . ?
O3 In2 O7 87.5(2) . 12_556 ?
O3 In2 O7 99.0(2) . . ?
O5 In2 In1 41.14(14) 12_556 . ?
O5 In2 In1 41.10(14) . . ?
O5 In2 In2 40.16(13) 12_556 12_556 ?
O5 In2 In2 90.35(13) 12_556 11_556 ?
O5 In2 In2 40.40(14) . 11_556 ?
O5 In2 In2 90.74(14) . 12_556 ?
O5 In2 O5 82.2(3) . 12_556 ?
O1 In2 In1 140.89(17) 11_556 . ?
O1 In2 In2 92.33(17) 11_556 11_556 ?
O1 In2 In2 137.75(17) 11_556 12_556 ?
O1 In2 O3 82.2(2) 11_556 . ?
O1 In2 O5 177.3(2) 11_556 12_556 ?
O1 In2 O5 99.8(2) 11_556 . ?
O1 In2 O7 89.5(2) 11_556 . ?
O1 In2 O7 98.4(2) 11_556 12_556 ?
O7 In2 In1 85.26(14) . . ?
O7 In2 In1 85.20(15) 12_556 . ?
O7 In2 In2 39.99(14) . 11_556 ?
O7 In2 In2 132.69(15) . 12_556 ?
O7 In2 In2 39.89(15) 12_556 12_556 ?
O7 In2 In2 133.55(15) 12_556 11_556 ?
O7 In2 O5 80.1(2) . . ?
O7 In2 O5 79.8(2) 12_556 12_556 ?
O7 In2 O5 92.5(2) . 12_556 ?
O7 In2 O5 93.2(2) 12_556 . ?
O7 In2 O7 170.4(3) . 12_556 ?
O6 In3 O6 104.3(3) . 2 ?
O6 In3 O5 90.4(2) . . ?
O6 In3 O5 89.1(2) 2 . ?
O6 In3 O2 170.6(2) . 11_556 ?
O6 In3 O2 84.9(2) 2 11_556 ?
O6 In3 O4 87.1(2) . 11_556 ?
O6 In3 O4 167.8(2) 2 11_556 ?
O6 In3 N1 88.0(2) . . ?
O6 In3 N1 91.0(3) 2 . ?
O5 In3 O2 91.8(2) . 11_556 ?
O5 In3 O4 95.3(2) . 11_556 ?
O5 In3 N1 178.4(2) . . ?
O2 In3 N1 89.8(2) 11_556 . ?
O4 In3 O2 83.6(2) 11_556 11_556 ?
O4 In3 N1 84.9(3) 11_556 . ?
C1 Fe1 C2 41.2(4) . . ?
C1 Fe1 C10 123.5(4) . . ?
C1 Fe1 C4 68.5(4) . . ?
C1 Fe1 C8 161.5(4) . . ?
C1 Fe1 C7 126.1(4) . . ?
C1 Fe1 C6 110.5(3) . . ?
C1 Fe1 C3 68.3(4) . . ?
C1 Fe1 C9 157.6(4) . . ?
C1 Fe1 C5 41.1(4) . . ?
C2 Fe1 C4 68.4(5) . . ?
C2 Fe1 C8 154.6(4) . . ?
C2 Fe1 C6 126.4(4) . . ?
C2 Fe1 C3 40.5(4) . . ?
C10 Fe1 C2 107.6(5) . . ?
C10 Fe1 C4 158.4(5) . . ?
C10 Fe1 C8 68.6(4) . . ?
C10 Fe1 C6 41.0(4) . . ?
C10 Fe1 C3 123.3(5) . . ?
C4 Fe1 C3 40.1(5) . . ?
C8 Fe1 C4 105.4(5) . . ?
C8 Fe1 C6 68.2(4) . . ?
C8 Fe1 C3 119.0(4) . . ?
C7 Fe1 C2 163.6(4) . . ?
C7 Fe1 C10 69.3(4) . . ?
C7 Fe1 C4 120.5(5) . . ?
C7 Fe1 C8 40.7(4) . . ?
C7 Fe1 C6 40.9(4) . . ?
C7 Fe1 C3 154.7(4) . . ?
C6 Fe1 C4 157.9(5) . . ?
C6 Fe1 C3 161.7(5) . . ?
C9 Fe1 C2 120.2(5) . . ?
C9 Fe1 C10 40.7(4) . . ?
C9 Fe1 C4 121.5(4) . . ?
C9 Fe1 C8 40.6(5) . . ?
C9 Fe1 C7 68.7(4) . . ?
C9 Fe1 C6 68.3(4) . . ?
C9 Fe1 C3 105.5(5) . . ?
C9 Fe1 C5 158.7(4) . . ?
C5 Fe1 C2 69.5(5) . . ?
C5 Fe1 C10 159.4(4) . . ?
C5 Fe1 C4 41.0(4) . . ?
C5 Fe1 C8 123.0(4) . . ?
C5 Fe1 C7 107.4(4) . . ?
C5 Fe1 C6 123.4(4) . . ?
C5 Fe1 C3 68.6(5) . . ?
C12 O3 In2 126.2(5) . . ?
In3 O6 In3 134.4(3) . 3 ?
In2 O5 In1 98.3(2) 11_556 . ?
In2 O5 In1 98.6(2) . . ?
In2 O5 In2 99.4(2) . 11_556 ?
In2 O5 In3 115.4(2) . . ?
In3 O5 In1 126.2(2) . . ?
In3 O5 In2 114.4(2) . 11_556 ?
C11 O2 In3 134.8(5) . 12_556 ?
C11 O1 In2 122.4(5) . 12_556 ?
C12 O4 In3 128.3(5) . 12_556 ?
In2 O7 In2 100.1(2) . 11_556 ?
C16 O7 In2 118.6(5) . . ?
C16 O7 In2 119.6(5) . 11_556 ?
O2 C11 O1 125.4(8) . . ?
O2 C11 C1 117.0(8) . . ?
O1 C11 C1 117.5(8) . . ?
C11 C1 Fe1 119.6(6) . . ?
C2 C1 Fe1 70.1(6) . . ?
C2 C1 C11 125.2(9) . . ?
C5 C1 Fe1 70.0(5) . . ?
C5 C1 C11 125.3(9) . . ?
C5 C1 C2 109.0(9) . . ?
C14 N1 In3 126.5(6) . . ?
C14 N1 C13 106.9(8) . . ?
C13 N1 In3 126.2(7) . . ?
Fe1 C2 H2 126.0 . . ?
C1 C2 Fe1 68.7(6) . . ?
C1 C2 H2 126.5 . . ?
C3 C2 Fe1 70.3(7) . . ?
C3 C2 C1 106.9(10) . . ?
C3 C2 H2 126.5 . . ?
Fe1 C10 H10 126.1 . . ?
C6 C10 Fe1 69.7(5) . . ?
C6 C10 H10 126.5 . . ?
C9 C10 Fe1 69.3(6) . . ?
C9 C10 H10 126.5 . . ?
C9 C10 C6 107.0(9) . . ?
C15 N2 H2A 127.1 . . ?
C13 N2 H2A 127.1 . . ?
C13 N2 C15 105.8(9) . . ?
Fe1 C4 H4 126.6 . . ?
C3 C4 Fe1 70.2(7) . . ?
C3 C4 H4 125.7 . . ?
C3 C4 C5 108.6(10) . . ?
C5 C4 Fe1 69.1(6) . . ?
C5 C4 H4 125.7 . . ?
Fe1 C8 H8 126.9 . . ?
C7 C8 Fe1 69.5(6) . . ?
C7 C8 H8 125.8 . . ?
C9 C8 Fe1 69.3(6) . . ?
C9 C8 H8 125.8 . . ?
C9 C8 C7 108.4(9) . . ?
Fe1 C7 H7 125.7 . . ?
C8 C7 Fe1 69.7(6) . . ?
C8 C7 H7 126.4 . . ?
C8 C7 C6 107.1(9) . . ?
C6 C7 Fe1 69.7(6) . . ?
C6 C7 H7 126.4 . . ?
C10 C6 Fe1 69.4(6) . . ?
C10 C6 C12 125.3(8) . . ?
C7 C6 Fe1 69.3(5) . . ?
C7 C6 C10 108.5(8) . . ?
C7 C6 C12 126.0(9) . . ?
C12 C6 Fe1 122.8(6) . . ?
Fe1 C3 H3 127.2 . . ?
C2 C3 Fe1 69.1(6) . . ?
C2 C3 H3 125.6 . . ?
C4 C3 Fe1 69.7(7) . . ?
C4 C3 C2 108.9(10) . . ?
C4 C3 H3 125.6 . . ?
O7 C16 H16A 109.5 . . ?
O7 C16 H16B 109.5 . . ?
O7 C16 H16C 109.5 . . ?
H16A C16 H16B 109.5 . . ?
H16A C16 H16C 109.5 . . ?
H16B C16 H16C 109.5 . . ?
Fe1 C9 H9 125.9 . . ?
C10 C9 Fe1 70.1(6) . . ?
C10 C9 H9 125.5 . . ?
C8 C9 Fe1 70.1(6) . . ?
C8 C9 C10 109.0(9) . . ?
C8 C9 H9 125.5 . . ?
N2 C15 H15 126.2 . . ?
C14 C15 N2 107.7(9) . . ?
C14 C15 H15 126.2 . . ?
Fe1 C5 H5 126.1 . . ?
C1 C5 Fe1 68.9(6) . . ?
C1 C5 C4 106.6(10) . . ?
C1 C5 H5 126.7 . . ?
C4 C5 Fe1 69.9(6) . . ?
C4 C5 H5 126.7 . . ?
N1 C14 C15 110.9(9) . . ?
N1 C14 H14 124.5 . . ?
C15 C14 H14 124.5 . . ?
O3 C12 C6 116.5(8) . . ?
O4 C12 O3 124.7(8) . . ?
O4 C12 C6 118.8(8) . . ?
N1 C13 H13 125.7 . . ?
N2 C13 N1 108.7(10) . . ?
N2 C13 H13 125.7 . . ?

loop_
_geom_bond_atom_site_label_1
_geom_bond_atom_site_label_2
_geom_bond_distance
_geom_bond_site_symmetry_2
_geom_bond_publ_flag
In1 In2 3.3227(5) 10_556 ?
In1 In2 3.3227(5) . ?
In1 In2 3.3227(5) 2 ?
In1 In2 3.3227(5) 3 ?
In1 In2 3.3227(5) 11_556 ?
In1 In2 3.3227(5) 12_556 ?
In1 O5 2.209(5) 11_556 ?
In1 O5 2.209(5) . ?
In1 O5 2.209(5) 10_556 ?
In1 O5 2.209(5) 2 ?
In1 O5 2.209(5) 12_556 ?
In1 O5 2.209(5) 3 ?
In2 In2 3.3227(5) 12_556 ?
In2 In2 3.3228(5) 11_556 ?
In2 O3 2.148(6) . ?
In2 O5 2.172(5) . ?
In2 O5 2.183(5) 12_556 ?
In2 O1 2.144(6) 11_556 ?
In2 O7 2.165(6) . ?
In2 O7 2.169(5) 12_556 ?
In3 O6 2.107(5) 2 ?
In3 O6 2.097(5) . ?
In3 O5 2.179(5) . ?
In3 O2 2.192(6) 11_556 ?
In3 O4 2.187(6) 11_556 ?
In3 N1 2.201(7) . ?
Fe1 C1 2.025(9) . ?
Fe1 C2 2.043(11) . ?
Fe1 C10 2.043(10) . ?
Fe1 C4 2.052(11) . ?
Fe1 C8 2.044(11) . ?
Fe1 C7 2.042(10) . ?
Fe1 C6 2.047(9) . ?
Fe1 C3 2.059(12) . ?
Fe1 C9 2.033(11) . ?
Fe1 C5 2.041(10) . ?
O3 C12 1.275(11) . ?
O2 C11 1.257(10) . ?
O1 C11 1.259(11) . ?
O4 C12 1.266(11) . ?
O7 C16 1.446(10) . ?
C11 C1 1.493(11) . ?
C1 C2 1.432(14) . ?
C1 C5 1.428(13) . ?
N1 C14 1.330(12) . ?
N1 C13 1.387(12) . ?
C2 H2 0.9500 . ?
C2 C3 1.421(15) . ?
C10 H10 0.9500 . ?
C10 C6 1.432(13) . ?
C10 C9 1.417(14) . ?
N2 H2A 0.8800 . ?
N2 C15 1.406(16) . ?
N2 C13 1.365(15) . ?
C4 H4 0.9500 . ?
C4 C3 1.410(19) . ?
C4 C5 1.434(15) . ?
C8 H8 0.9500 . ?
C8 C7 1.422(14) . ?
C8 C9 1.413(16) . ?
C7 H7 0.9500 . ?
C7 C6 1.430(13) . ?
C6 C12 1.468(12) . ?
C3 H3 0.9500 . ?
C16 H16A 0.9800 . ?
C16 H16B 0.9800 . ?
C16 H16C 0.9800 . ?
C9 H9 0.9500 . ?
C15 H15 0.9500 . ?
C15 C14 1.332(13) . ?
C5 H5 0.9500 . ?
C14 H14 0.9500 . ?
C13 H13 0.9500 . ?

loop_
_geom_torsion_atom_site_label_1
_geom_torsion_atom_site_label_2
_geom_torsion_atom_site_label_3
_geom_torsion_atom_site_label_4
_geom_torsion
_geom_torsion_site_symmetry_1
_geom_torsion_site_symmetry_2
_geom_torsion_site_symmetry_3
_geom_torsion_site_symmetry_4
_geom_torsion_publ_flag
In2 O3 C12 O4 -1.3(12) . . . . ?
In2 O3 C12 C6 177.4(5) . . . . ?
In2 O1 C11 O2 0.3(11) 12_556 . . . ?
In2 O1 C11 C1 -176.9(5) 12_556 . . . ?
In3 O2 C11 O1 54.8(12) 12_556 . . . ?
In3 O2 C11 C1 -127.9(7) 12_556 . . . ?
In3 O4 C12 O3 -54.9(11) 12_556 . . . ?
In3 O4 C12 C6 126.4(7) 12_556 . . . ?
In3 N1 C14 C15 -172.5(6) . . . . ?
In3 N1 C13 N2 172.6(6) . . . . ?
Fe1 C1 C2 C3 -60.2(8) . . . . ?
Fe1 C1 C5 C4 60.0(7) . . . . ?
Fe1 C2 C3 C4 -58.5(9) . . . . ?
Fe1 C10 C6 C7 -58.4(7) . . . . ?
Fe1 C10 C6 C12 116.3(9) . . . . ?
Fe1 C10 C9 C8 59.5(8) . . . . ?
Fe1 C4 C3 C2 58.2(9) . . . . ?
Fe1 C4 C5 C1 -59.4(7) . . . . ?
Fe1 C8 C7 C6 60.0(7) . . . . ?
Fe1 C8 C9 C10 -59.5(8) . . . . ?
Fe1 C7 C6 C10 58.4(7) . . . . ?
Fe1 C7 C6 C12 -116.2(9) . . . . ?
Fe1 C6 C12 O3 95.7(9) . . . . ?
Fe1 C6 C12 O4 -85.5(9) . . . . ?
O2 C11 C1 Fe1 85.6(9) . . . . ?
O2 C11 C1 C2 171.1(9) . . . . ?
O2 C11 C1 C5 0.1(13) . . . . ?
O1 C11 C1 Fe1 -96.8(9) . . . . ?
O1 C11 C1 C2 -11.3(13) . . . . ?
O1 C11 C1 C5 177.6(9) . . . . ?
C11 C1 C2 Fe1 -112.8(9) . . . . ?
C11 C1 C2 C3 -173.1(9) . . . . ?
C11 C1 C5 Fe1 112.8(9) . . . . ?
C11 C1 C5 C4 172.8(9) . . . . ?
C1 C2 C3 Fe1 59.2(7) . . . . ?
C1 C2 C3 C4 0.7(14) . . . . ?
C2 C1 C5 Fe1 -59.4(7) . . . . ?
C2 C1 C5 C4 0.6(12) . . . . ?
C10 C6 C12 O3 9.0(13) . . . . ?
C10 C6 C12 O4 -172.3(9) . . . . ?
N2 C15 C14 N1 0.0(3) . . . . ?
C8 C7 C6 Fe1 -60.0(7) . . . . ?
C8 C7 C6 C10 -1.5(11) . . . . ?
C8 C7 C6 C12 -176.2(9) . . . . ?
C7 C8 C9 Fe1 58.7(7) . . . . ?
C7 C8 C9 C10 -0.8(13) . . . . ?
C7 C6 C12 O3 -177.2(9) . . . . ?
C7 C6 C12 O4 1.5(14) . . . . ?
C6 C10 C9 Fe1 -59.7(7) . . . . ?
C6 C10 C9 C8 -0.2(12) . . . . ?
C3 C4 C5 Fe1 59.2(9) . . . . ?
C3 C4 C5 C1 -0.1(13) . . . . ?
C9 C10 C6 Fe1 59.5(7) . . . . ?
C9 C10 C6 C7 1.1(12) . . . . ?
C9 C10 C6 C12 175.8(9) . . . . ?
C9 C8 C7 Fe1 -58.6(8) . . . . ?
C9 C8 C7 C6 1.4(12) . . . . ?
C15 N2 C13 N1 -0.2(6) . . . . ?
C5 C1 C2 Fe1 59.4(7) . . . . ?
C5 C1 C2 C3 -0.8(12) . . . . ?
C5 C4 C3 Fe1 -58.5(8) . . . . ?
C5 C4 C3 C2 -0.4(14) . . . . ?
C14 N1 C13 N2 0.1(5) . . . . ?
C13 N1 C14 C15 -0.1(3) . . . . ?
C13 N2 C15 C14 0.1(5) . . . . ?

loop_
_platon_squeeze_void_nr
_platon_squeeze_void_average_x
_platon_squeeze_void_average_y
_platon_squeeze_void_average_z
_platon_squeeze_void_volume
_platon_squeeze_void_count_electrons
_platon_squeeze_void_content
1 -0.085 -0.023 -0.002 2145 1019 ' '
